data_7715572
loop_
_publ_author_name
'Terlecki, Micha&#x142;'
'Kornowicz, Arkadiusz'
'Sacharczuk, Kornel'
'Justyniak, Iwona'
'Lewi&#x144;ski, Janusz'

_publ_section_title
;
 Synthesis, polymorphism, and shape complementarity-induced
 co-crystallization of hexanuclear Co(II) clusters capped by a flexible
 heteroligand shell.
;
_journal_issue 16
_journal_name_full 'Dalton transactions (Cambridge, England : 2003)'
_journal_page_first 7012
_journal_page_last 7022
_journal_paper_doi 10.1039/d4dt00261j
_journal_volume 53
_journal_year 2024
_chemical_formula_moiety 'C44 H86 Co6 N6 O16'
_chemical_formula_sum 'C44 H86 Co6 N6 O16'
_chemical_formula_weight 1308.76
_space_group_crystal_system orthorhombic
_space_group_IT_number 29
_space_group_name_Hall 'P 2c -2ac'
_space_group_name_H-M_alt 'P c a 21'
_atom_sites_solution_hydrogens mixed
_audit_creation_date 2024-03-21
_audit_creation_method
;
Olex2 1.3
(compiled 2020.11.12 svn.r5f609507 for OlexSys, GUI svn.r6272)
;
_audit_update_record
;
2024-03-22 deposited with the CCDC.	2024-03-28 downloaded from the CCDC.
;
_cell_angle_alpha 90
_cell_angle_beta 90
_cell_angle_gamma 90
_cell_formula_units_Z 4
_cell_length_a 12.6327(3)
_cell_length_b 15.3660(3)
_cell_length_c 27.9274(5)
_cell_measurement_reflns_used 7136
_cell_measurement_temperature 100.00
_cell_measurement_theta_max 29.0703
_cell_measurement_theta_min 3.0181
_cell_volume 5421.10(19)
_computing_cell_refinement
;
CrysAlisPro, Agilent Technologies,
Version 1.171.35.19 (release 27-10-2011 CrysAlis171 .NET)
(compiled Oct 27 2011,15:02:11)
;
_computing_data_collection
;
CrysAlisPro, Agilent Technologies,
Version 1.171.35.19 (release 27-10-2011 CrysAlis171 .NET)
(compiled Oct 27 2011,15:02:11)
;
_computing_data_reduction
;
CrysAlisPro, Agilent Technologies,
Version 1.171.35.19 (release 27-10-2011 CrysAlis171 .NET)
(compiled Oct 27 2011,15:02:11)
;
_computing_molecular_graphics 'Olex2 1.3 (Dolomanov et al., 2009)'
_computing_publication_material 'Olex2 1.3 (Dolomanov et al., 2009)'
_computing_structure_refinement 'SHELXL 2018/3 (Sheldrick, 2015)'
_computing_structure_solution 'SHELXT (Sheldrick, G.M.(2015). Acta Cryst.A71, 3-8)'
_diffrn_ambient_temperature 100.15
_diffrn_detector_area_resol_mean 16.2974
_diffrn_measured_fraction_theta_full 0.998
_diffrn_measured_fraction_theta_max 0.987
_diffrn_measurement_details
;
#__ type_ start__ end____ width___ exp.time_
  1 omega  -93.00  -54.00   1.0000    9.0000
omega____ theta____ kappa____ phi______ frames
    -      -17.4221  165.0000  -73.0000 39

#__ type_ start__ end____ width___ exp.time_
  2 omega   45.00   82.00   1.0000    9.0000
omega____ theta____ kappa____ phi______ frames
    -       20.0002  178.0000   60.0000 37

#__ type_ start__ end____ width___ exp.time_
  3 omega   55.00   82.00   1.0000    9.0000
omega____ theta____ kappa____ phi______ frames
    -       20.0002   57.0000  -90.0000 27

#__ type_ start__ end____ width___ exp.time_
  4 omega   59.00   86.00   1.0000    9.0000
omega____ theta____ kappa____ phi______ frames
    -       20.0002  178.0000 -180.0000 27

#__ type_ start__ end____ width___ exp.time_
  5 omega  -20.00   28.00   1.0000    9.0000
omega____ theta____ kappa____ phi______ frames
    -       20.0002  -99.0000 -120.0000 48

#__ type_ start__ end____ width___ exp.time_
  6 omega   21.00   48.00   1.0000    9.0000
omega____ theta____ kappa____ phi______ frames
    -       20.0002  -77.0000  116.0000 27
;
_diffrn_measurement_device_type 'SuperNova, Dual, Cu at zero, Eos'
_diffrn_measurement_method '\w scans'
_diffrn_radiation_type MoK\a
_diffrn_radiation_wavelength 0.71073
_diffrn_reflns_av_R_equivalents 0.0372
_diffrn_reflns_av_unetI/netI 0.0648
_diffrn_reflns_Laue_measured_fraction_full 0.998
_diffrn_reflns_Laue_measured_fraction_max 0.987
_diffrn_reflns_limit_h_max 9
_diffrn_reflns_limit_h_min -15
_diffrn_reflns_limit_k_max 14
_diffrn_reflns_limit_k_min -19
_diffrn_reflns_limit_l_max 35
_diffrn_reflns_limit_l_min -34
_diffrn_reflns_number 19815
_diffrn_reflns_point_group_measured_fraction_full 0.917
_diffrn_reflns_point_group_measured_fraction_max 0.894
_diffrn_reflns_theta_full 25.242
_diffrn_reflns_theta_max 26.999
_diffrn_reflns_theta_min 3.024
_exptl_absorpt_coefficient_mu 1.864
_exptl_absorpt_correction_T_max 0.894
_exptl_absorpt_correction_T_min 0.800
_exptl_absorpt_correction_type multi-scan
_exptl_absorpt_process_details
;
CrysAlisPro, Agilent Technologies,
Version 1.171.35.19 (release 27-10-2011 CrysAlis171 .NET)
(compiled Oct 27 2011,15:02:11)
Empirical absorption correction using spherical harmonics,
 implemented in SCALE3 ABSPACK scaling algorithm.
;
_exptl_crystal_colour pink
_exptl_crystal_colour_primary pink
_exptl_crystal_density_diffrn 1.604
_exptl_crystal_description plate
_exptl_crystal_F_000 2728
_exptl_crystal_size_max 0.22
_exptl_crystal_size_mid 0.1
_exptl_crystal_size_min 0.06
_refine_diff_density_max 1.317
_refine_diff_density_min -0.471
_refine_diff_density_rms 0.099
_refine_ls_abs_structure_details
;
 Refined as an inversion twin.
;
_refine_ls_abs_structure_Flack 0.27(2)
_refine_ls_extinction_method none
_refine_ls_goodness_of_fit_ref 1.045
_refine_ls_hydrogen_treatment mixed
_refine_ls_matrix_type full
_refine_ls_number_parameters 662
_refine_ls_number_reflns 10589
_refine_ls_number_restraints 3
_refine_ls_restrained_S_all 1.045
_refine_ls_R_factor_all 0.0539
_refine_ls_R_factor_gt 0.0427
_refine_ls_shift/su_max 0.000
_refine_ls_shift/su_mean 0.000
_refine_ls_structure_factor_coef Fsqd
_refine_ls_weighting_details 'w=1/[\s^2^(Fo^2^)+(0.0340P)^2^+2.8434P] where P=(Fo^2^+2Fc^2^)/3'
_refine_ls_weighting_scheme calc
_refine_ls_wR_factor_gt 0.0862
_refine_ls_wR_factor_ref 0.0940
_reflns_Friedel_coverage 0.774
_reflns_Friedel_fraction_full 0.833
_reflns_Friedel_fraction_max 0.798
_reflns_number_gt 9147
_reflns_number_total 10589
_reflns_threshold_expression 'I > 2\s(I)'
_cod_data_source_file d4dt00261j2.cif
_cod_data_source_block 1gamma
_cod_depositor_comments 'Adding full bibliography for 7715569--7715573.cif.'
_cod_database_code 7715572
_shelx_shelxl_version_number 2018/3
_shelx_space_group_comment
;
The symmetry employed for this shelxl refinement is uniquely defined
by the following loop, which should always be used as a source of
symmetry information in preference to the above space-group names.
They are only intended as comments.
;
_olex2_refinement_description
;
1. Twinned data refinement
 Scales: 0.73(2)
 0.27(2)
2. Fixed Uiso
 At 1.2 times of:
  All C(H,H) groups
 At 1.5 times of:
  All C(H,H,H) groups
3. Restrained distances
 O6-H6
 0.98 with sigma of 0.001
 O12-H12
 0.98 with sigma of 0.001
4.a Secondary CH2 refined with riding coordinates:
 C1(H1A,H1B), C2(H2A,H2B), C3(H3A,H3B), C4(H4A,H4B), C5(H5A,H5B), C6(H6A,H6B),
 C11(H11A,H11B), C12(H12A,H12B), C13(H13A,H13B), C14(H14A,H14B), C15(H15A,H15B),
  C16(H16A,H16B), C17(H17A,H17B), C18(H18A,H18B), C19(H19A,H19B), C20(H20A,
 H20B), C21(H21A,H21B), C22(H22A,H22B), C23(H23A,H23B), C24(H24A,H24B),
 C25(H25A,H25B), C26(H26A,H26B), C27(H27A,H27B), C28(H28A,H28B), C29(H29A,H29B),
  C30(H30A,H30B), C31(H31A,H31B), C32(H32A,H32B), C33(H33A,H33B), C34(H34A,
 H34B), C35(H35A,H35B), C36(H36A,H36B), C37(H37A,H37B), C38(H38A,H38B),
 C39(H39A,H39B), C40(H40A,H40B)
4.b Idealised Me refined as rotating group:
 C8(H8A,H8B,H8C), C10(H10A,H10B,H10C), C42(H42A,H42B,H42C), C44(H44A,H44B,H44C)
;
_olex2_submission_special_instructions 'No special instructions were received'

loop_
_space_group_symop_operation_xyz
'x, y, z'
'-x, -y, z+1/2'
'-x+1/2, y, z+1/2'
'x+1/2, -y, z'

loop_
_atom_site_label
_atom_site_type_symbol
_atom_site_fract_x
_atom_site_fract_y
_atom_site_fract_z
_atom_site_U_iso_or_equiv
_atom_site_adp_type
_atom_site_occupancy
_atom_site_site_symmetry_order
_atom_site_calc_flag
_atom_site_refinement_flags_posn
_atom_site_refinement_flags_adp
_atom_site_refinement_flags_occupancy
_atom_site_disorder_assembly
_atom_site_disorder_group
C1 C 0.7260(6) 0.4875(5) 0.4817(4) 0.0116(17) Uani 1 1 d . . . . .
H1A H 0.665768 0.500096 0.460077 0.014 Uiso 1 1 calc R U . . .
H1B H 0.787578 0.522182 0.470908 0.014 Uiso 1 1 calc R U . . .
C2 C 0.6971(6) 0.5121(5) 0.5329(3) 0.0119(17) Uani 1 1 d . . . . .
H2A H 0.690955 0.576181 0.535578 0.014 Uiso 1 1 calc R U . . .
H2B H 0.627876 0.486231 0.541412 0.014 Uiso 1 1 calc R U . . .
C3 C 0.7483(8) 0.4956(5) 0.6169(4) 0.014(2) Uani 1 1 d . . . . .
H3A H 0.695594 0.452057 0.627647 0.017 Uiso 1 1 calc R U . . .
H3B H 0.718296 0.554584 0.621322 0.017 Uiso 1 1 calc R U . . .
C4 C 0.8512(7) 0.4858(6) 0.6443(4) 0.0161(18) Uani 1 1 d . . . . .
H4A H 0.862433 0.424465 0.653965 0.019 Uiso 1 1 calc R U . . .
H4B H 0.850973 0.522686 0.673403 0.019 Uiso 1 1 calc R U . . .
C5 C 0.9374(7) 0.5155(5) 0.6093(3) 0.0181(18) Uani 1 1 d . . . . .
H5A H 0.993271 0.470658 0.606238 0.022 Uiso 1 1 calc R U . . .
H5B H 0.970251 0.570488 0.620276 0.022 Uiso 1 1 calc R U . . .
C6 C 0.8801(6) 0.5290(5) 0.5610(3) 0.0163(15) Uani 1 1 d . . . . .
H6A H 0.866938 0.591623 0.555081 0.020 Uiso 1 1 calc R U . . .
H6B H 0.922775 0.505379 0.534226 0.020 Uiso 1 1 calc R U . . .
C7 C 0.6185(6) 0.2395(4) 0.5890(2) 0.0139(15) Uani 1 1 d . . . . .
C8 C 0.5322(6) 0.2394(5) 0.6259(3) 0.0239(19) Uani 1 1 d . . . . .
H8A H 0.556904 0.269360 0.654784 0.036 Uiso 1 1 calc R U . . .
H8B H 0.513488 0.179185 0.633896 0.036 Uiso 1 1 calc R U . . .
H8C H 0.469853 0.269399 0.613153 0.036 Uiso 1 1 calc R U . . .
C9 C 0.9926(6) 0.2657(4) 0.5740(2) 0.0132(15) Uani 1 1 d . . . . .
C10 C 1.0710(6) 0.2658(5) 0.6144(3) 0.0208(17) Uani 1 1 d . . . . .
H10A H 1.055978 0.314681 0.635878 0.031 Uiso 1 1 calc R U . . .
H10B H 1.142780 0.271777 0.601457 0.031 Uiso 1 1 calc R U . . .
H10C H 1.065471 0.211043 0.632184 0.031 Uiso 1 1 calc R U . . .
C11 C 0.9748(7) 0.0185(5) 0.4458(3) 0.0182(19) Uani 1 1 d . . . . .
H11A H 1.039832 -0.008904 0.433018 0.022 Uiso 1 1 calc R U . . .
H11B H 0.913670 -0.004651 0.427616 0.022 Uiso 1 1 calc R U . . .
C12 C 0.9627(7) -0.0045(5) 0.4978(4) 0.016(2) Uani 1 1 d . . . . .
H12A H 0.947204 -0.067391 0.500960 0.019 Uiso 1 1 calc R U . . .
H12B H 1.029663 0.007788 0.514930 0.019 Uiso 1 1 calc R U . . .
C13 C 0.7707(6) 0.0071(4) 0.5086(4) 0.015(2) Uani 1 1 d . . . . .
H13A H 0.767823 -0.011301 0.474613 0.018 Uiso 1 1 calc R U . . .
H13B H 0.713200 0.049546 0.514341 0.018 Uiso 1 1 calc R U . . .
C14 C 0.7576(6) -0.0720(4) 0.5415(3) 0.0207(16) Uani 1 1 d . . . . .
H14A H 0.779112 -0.126345 0.525184 0.025 Uiso 1 1 calc R U . . .
H14B H 0.683492 -0.077788 0.552634 0.025 Uiso 1 1 calc R U . . .
C15 C 0.8333(6) -0.0501(5) 0.5838(3) 0.0205(18) Uani 1 1 d . . . . .
H15A H 0.794705 -0.050550 0.614649 0.025 Uiso 1 1 calc R U . . .
H15B H 0.892175 -0.092543 0.585495 0.025 Uiso 1 1 calc R U . . .
C16 C 0.8742(6) 0.0400(5) 0.5725(3) 0.0164(17) Uani 1 1 d . . . . .
H16A H 0.827414 0.084842 0.586618 0.020 Uiso 1 1 calc R U . . .
H16B H 0.946504 0.047831 0.585507 0.020 Uiso 1 1 calc R U . . .
C17 C 1.0184(5) 0.3412(4) 0.4443(3) 0.0114(16) Uani 1 1 d . . . . .
H17A H 1.006607 0.374345 0.474243 0.014 Uiso 1 1 calc R U . . .
H17B H 1.021639 0.383151 0.417421 0.014 Uiso 1 1 calc R U . . .
C18 C 1.1214(5) 0.2918(4) 0.4476(3) 0.0142(15) Uani 1 1 d . . . . .
H18A H 1.180357 0.333305 0.452552 0.017 Uiso 1 1 calc R U . . .
H18B H 1.119117 0.252028 0.475432 0.017 Uiso 1 1 calc R U . . .
C19 C 1.2155(6) 0.1672(4) 0.4135(3) 0.0160(15) Uani 1 1 d . . . . .
H19A H 1.177119 0.117598 0.427962 0.019 Uiso 1 1 calc R U . . .
H19B H 1.271739 0.186237 0.435855 0.019 Uiso 1 1 calc R U . . .
C20 C 1.2625(6) 0.1416(5) 0.3657(3) 0.0162(18) Uani 1 1 d . . . . .
H20A H 1.228073 0.088409 0.353148 0.019 Uiso 1 1 calc R U . . .
H20B H 1.339468 0.130870 0.368662 0.019 Uiso 1 1 calc R U . . .
C21 C 1.2407(6) 0.2203(5) 0.3325(3) 0.0204(16) Uani 1 1 d . . . . .
H21A H 1.306686 0.240233 0.316788 0.024 Uiso 1 1 calc R U . . .
H21B H 1.188244 0.205136 0.307498 0.024 Uiso 1 1 calc R U . . .
C22 C 1.1976(6) 0.2895(4) 0.3658(2) 0.0145(15) Uani 1 1 d . . . . .
H22A H 1.255787 0.324270 0.379857 0.017 Uiso 1 1 calc R U . . .
H22B H 1.148758 0.328949 0.348601 0.017 Uiso 1 1 calc R U . . .
C23 C 0.7239(6) 0.1558(5) 0.3670(3) 0.0150(17) Uani 1 1 d . . . . .
H23A H 0.721128 0.115039 0.394449 0.018 Uiso 1 1 calc R U . . .
H23B H 0.734981 0.121620 0.337392 0.018 Uiso 1 1 calc R U . . .
C24 C 0.6208(6) 0.2071(4) 0.3637(2) 0.0146(15) Uani 1 1 d . . . . .
H24A H 0.623255 0.245512 0.335261 0.018 Uiso 1 1 calc R U . . .
H24B H 0.561007 0.166148 0.359522 0.018 Uiso 1 1 calc R U . . .
C25 C 0.5283(6) 0.3328(4) 0.3962(3) 0.0176(16) Uani 1 1 d . . . . .
H25A H 0.471105 0.313088 0.374580 0.021 Uiso 1 1 calc R U . . .
H25B H 0.566055 0.381997 0.380968 0.021 Uiso 1 1 calc R U . . .
C26 C 0.4833(6) 0.3599(5) 0.4447(3) 0.022(2) Uani 1 1 d . . . . .
H26A H 0.406466 0.371694 0.442262 0.027 Uiso 1 1 calc R U . . .
H26B H 0.519201 0.412867 0.456713 0.027 Uiso 1 1 calc R U . . .
C27 C 0.5042(6) 0.2823(5) 0.4783(3) 0.0186(16) Uani 1 1 d . . . . .
H27A H 0.558006 0.297204 0.502712 0.022 Uiso 1 1 calc R U . . .
H27B H 0.438388 0.263787 0.494571 0.022 Uiso 1 1 calc R U . . .
C28 C 0.5444(6) 0.2119(4) 0.4449(2) 0.0147(15) Uani 1 1 d . . . . .
H28A H 0.592110 0.171334 0.462003 0.018 Uiso 1 1 calc R U . . .
H28B H 0.484865 0.178438 0.431034 0.018 Uiso 1 1 calc R U . . .
C29 C 0.7688(6) 0.4812(5) 0.3644(3) 0.0139(17) Uani 1 1 d . . . . .
H29A H 0.831328 0.504104 0.381728 0.017 Uiso 1 1 calc R U . . .
H29B H 0.704655 0.509256 0.377676 0.017 Uiso 1 1 calc R U . . .
C30 C 0.7785(7) 0.5010(4) 0.3106(4) 0.013(2) Uani 1 1 d . . . . .
H30A H 0.711569 0.485578 0.294186 0.015 Uiso 1 1 calc R U . . .
H30B H 0.791387 0.563953 0.305824 0.015 Uiso 1 1 calc R U . . .
C31 C 0.8657(6) 0.4554(5) 0.2369(3) 0.0145(16) Uani 1 1 d . . . . .
H31A H 0.792972 0.448101 0.224396 0.017 Uiso 1 1 calc R U . . .
H31B H 0.911472 0.409623 0.222954 0.017 Uiso 1 1 calc R U . . .
C32 C 0.9091(7) 0.5470(5) 0.2248(3) 0.023(2) Uani 1 1 d . . . . .
H32A H 0.948929 0.546210 0.194310 0.028 Uiso 1 1 calc R U . . .
H32B H 0.850702 0.589764 0.222231 0.028 Uiso 1 1 calc R U . . .
C33 C 0.9819(6) 0.5692(5) 0.2668(3) 0.0215(17) Uani 1 1 d . . . . .
H33A H 0.959817 0.624252 0.282271 0.026 Uiso 1 1 calc R U . . .
H33B H 1.056165 0.575092 0.255915 0.026 Uiso 1 1 calc R U . . .
C34 C 0.9701(6) 0.4909(5) 0.3022(4) 0.015(2) Uani 1 1 d . . . . .
H34A H 1.028540 0.448707 0.297772 0.018 Uiso 1 1 calc R U . . .
H34B H 0.970496 0.511369 0.335796 0.018 Uiso 1 1 calc R U . . .
C35 C 1.0211(7) 0.0112(4) 0.3297(4) 0.0128(19) Uani 1 1 d . . . . .
H35A H 0.960071 -0.024338 0.340315 0.015 Uiso 1 1 calc R U . . .
H35B H 1.081272 -0.000378 0.351520 0.015 Uiso 1 1 calc R U . . .
C36 C 1.0512(7) -0.0127(5) 0.2785(4) 0.017(2) Uani 1 1 d . . . . .
H36A H 1.119400 0.015162 0.270041 0.020 Uiso 1 1 calc R U . . .
H36B H 1.060145 -0.076517 0.275849 0.020 Uiso 1 1 calc R U . . .
C37 C 0.8668(6) -0.0296(5) 0.2517(3) 0.0188(16) Uani 1 1 d . . . . .
H37A H 0.826452 -0.003974 0.278653 0.023 Uiso 1 1 calc R U . . .
H37B H 0.879541 -0.091930 0.258596 0.023 Uiso 1 1 calc R U . . .
C38 C 0.8066(6) -0.0189(5) 0.2049(3) 0.0169(17) Uani 1 1 d . . . . .
H38A H 0.753790 0.028455 0.207524 0.020 Uiso 1 1 calc R U . . .
H38B H 0.769653 -0.073486 0.196295 0.020 Uiso 1 1 calc R U . . .
C39 C 0.8912(7) 0.0036(5) 0.1675(4) 0.022(2) Uani 1 1 d . . . . .
H39A H 0.890585 -0.039129 0.140993 0.026 Uiso 1 1 calc R U . . .
H39B H 0.879047 0.062457 0.154159 0.026 Uiso 1 1 calc R U . . .
C40 C 0.9964(8) 0.0000(4) 0.1947(4) 0.012(2) Uani 1 1 d . . . . .
H40A H 1.029961 -0.057826 0.191249 0.014 Uiso 1 1 calc R U . . .
H40B H 1.045877 0.045021 0.182748 0.014 Uiso 1 1 calc R U . . .
C41 C 0.7536(6) 0.2326(4) 0.2346(2) 0.0122(14) Uani 1 1 d . . . . .
C42 C 0.6800(6) 0.2325(5) 0.1921(3) 0.0249(19) Uani 1 1 d . . . . .
H42A H 0.611509 0.257081 0.201525 0.037 Uiso 1 1 calc R U . . .
H42B H 0.669975 0.172650 0.180880 0.037 Uiso 1 1 calc R U . . .
H42C H 0.710696 0.267672 0.166358 0.037 Uiso 1 1 calc R U . . .
C43 C 1.1265(6) 0.2613(4) 0.2225(2) 0.0160(15) Uani 1 1 d . . . . .
C44 C 1.2137(6) 0.2634(5) 0.1855(3) 0.0202(18) Uani 1 1 d . . . . .
H44A H 1.214496 0.320455 0.169786 0.030 Uiso 1 1 calc R U . . .
H44B H 1.201022 0.218000 0.161497 0.030 Uiso 1 1 calc R U . . .
H44C H 1.281987 0.253153 0.201098 0.030 Uiso 1 1 calc R U . . .
Co1 Co 0.78421(7) 0.34090(6) 0.53945(3) 0.0100(2) Uani 1 1 d . . . . .
Co2 Co 0.90893(7) 0.17591(6) 0.48801(3) 0.00946(19) Uani 1 1 d . . . . .
Co3 Co 0.76747(7) 0.30669(5) 0.42805(3) 0.00853(19) Uani 1 1 d . . . . .
Co4 Co 0.97584(7) 0.19266(6) 0.38225(3) 0.00879(19) Uani 1 1 d . . . . .
Co5 Co 0.83249(7) 0.32114(6) 0.32161(3) 0.00980(19) Uani 1 1 d . . . . .
Co6 Co 0.96191(7) 0.15744(6) 0.27096(3) 0.0102(2) Uani 1 1 d . . . . .
N1 N 0.7784(5) 0.4807(4) 0.5658(3) 0.0124(14) Uani 1 1 d . . . . .
N2 N 0.8751(5) 0.0472(3) 0.51932(19) 0.0107(12) Uani 1 1 d . . . . .
N3 N 1.1412(5) 0.2404(4) 0.4031(3) 0.0093(12) Uani 1 1 d . . . . .
N4 N 0.6029(4) 0.2602(4) 0.4068(2) 0.0107(13) Uani 1 1 d . . . . .
N5 N 0.8665(5) 0.4505(4) 0.2900(2) 0.0126(12) Uani 1 1 d . . . . .
N6 N 0.9678(5) 0.0167(4) 0.2449(3) 0.0092(14) Uani 1 1 d . . . . .
O1 O 0.7505(4) 0.3991(3) 0.47985(17) 0.0137(10) Uani 1 1 d . . . . .
O2 O 0.6705(4) 0.3106(3) 0.58574(17) 0.0179(11) Uani 1 1 d . . . . .
O3 O 0.6325(4) 0.1736(3) 0.56315(18) 0.0207(12) Uani 1 1 d . . . . .
O4 O 0.9223(4) 0.3222(3) 0.57350(19) 0.0195(12) Uani 1 1 d . . . . .
O5 O 1.0041(4) 0.2057(3) 0.54327(18) 0.0154(10) Uani 1 1 d . . . . .
O6 O 0.7715(3) 0.2307(3) 0.49358(17) 0.0113(10) Uani 1 1 d D . . . .
O7 O 0.9806(4) 0.1090(3) 0.43959(17) 0.0137(11) Uani 1 1 d . . . . .
O8 O 0.9343(4) 0.2826(3) 0.43700(17) 0.0115(10) Uani 1 1 d . . . . .
O9 O 0.8078(4) 0.2160(3) 0.37329(16) 0.0094(10) Uani 1 1 d . . . . .
O10 O 0.7625(4) 0.3899(3) 0.37008(16) 0.0113(11) Uani 1 1 d . . . . .
O11 O 0.9943(4) 0.1007(3) 0.33104(16) 0.0132(10) Uani 1 1 d . . . . .
O12 O 0.9711(3) 0.2681(3) 0.31631(17) 0.0103(10) Uani 1 1 d D . . . .
O13 O 0.7378(4) 0.2896(3) 0.26623(16) 0.0149(10) Uani 1 1 d . . . . .
O14 O 0.8274(4) 0.1763(3) 0.23463(19) 0.0173(12) Uani 1 1 d . . . . .
O15 O 1.0827(4) 0.1859(3) 0.22806(16) 0.0144(10) Uani 1 1 d . . . . .
O16 O 1.1079(4) 0.3270(3) 0.24582(18) 0.0187(12) Uani 1 1 d . . . . .
H12 H 1.026(3) 0.293(4) 0.2960(17) 0.04(3) Uiso 1 1 d D . . . .
H6 H 0.711(3) 0.199(3) 0.507(2) 0.03(2) Uiso 1 1 d D . . . .

loop_
_atom_site_aniso_label
_atom_site_aniso_U_11
_atom_site_aniso_U_22
_atom_site_aniso_U_33
_atom_site_aniso_U_23
_atom_site_aniso_U_13
_atom_site_aniso_U_12
C1 0.011(4) 0.014(3) 0.010(4) 0.001(3) -0.004(4) 0.001(3)
C2 0.012(4) 0.013(3) 0.011(4) -0.004(3) -0.002(4) -0.001(3)
C3 0.015(4) 0.017(5) 0.009(6) 0.000(2) -0.003(5) -0.004(3)
C4 0.016(4) 0.022(4) 0.010(4) -0.003(3) 0.001(4) 0.000(3)
C5 0.020(4) 0.017(4) 0.017(4) -0.004(3) -0.003(4) -0.004(4)
C6 0.018(4) 0.012(4) 0.019(4) -0.004(3) 0.004(4) -0.007(3)
C7 0.017(4) 0.013(3) 0.012(3) 0.001(3) 0.000(3) 0.003(3)
C8 0.027(4) 0.019(4) 0.026(4) -0.007(3) 0.015(4) -0.009(4)
C9 0.016(4) 0.011(3) 0.013(4) 0.001(3) 0.000(3) -0.001(3)
C10 0.022(4) 0.022(4) 0.018(4) -0.005(3) -0.014(4) 0.004(3)
C11 0.025(5) 0.009(3) 0.020(5) -0.007(4) 0.008(4) -0.003(3)
C12 0.021(4) 0.013(5) 0.015(6) 0.003(3) 0.001(5) 0.010(3)
C13 0.013(4) 0.011(4) 0.022(6) -0.001(3) 0.001(4) -0.001(3)
C14 0.025(4) 0.011(3) 0.026(4) 0.007(3) 0.002(4) -0.005(3)
C15 0.021(4) 0.028(4) 0.013(4) 0.009(3) 0.007(4) -0.002(3)
C16 0.017(4) 0.021(4) 0.010(4) 0.001(3) -0.001(3) -0.001(3)
C17 0.010(4) 0.007(3) 0.018(4) -0.002(3) 0.003(3) -0.001(3)
C18 0.010(3) 0.015(3) 0.018(3) -0.009(3) -0.002(3) -0.002(3)
C19 0.013(3) 0.014(3) 0.021(4) 0.005(3) -0.002(4) 0.001(3)
C20 0.013(4) 0.015(4) 0.020(5) -0.005(3) -0.001(4) 0.010(3)
C21 0.017(4) 0.030(4) 0.014(4) 0.000(3) 0.005(4) -0.007(3)
C22 0.012(3) 0.016(3) 0.016(3) 0.003(3) -0.001(3) 0.000(3)
C23 0.018(4) 0.011(3) 0.016(4) -0.004(3) 0.000(4) -0.009(3)
C24 0.018(4) 0.016(3) 0.010(3) -0.004(3) -0.001(3) -0.005(3)
C25 0.016(4) 0.018(4) 0.019(4) 0.002(3) -0.003(4) 0.001(3)
C26 0.016(4) 0.030(5) 0.021(5) -0.008(4) -0.002(4) -0.005(4)
C27 0.016(4) 0.020(4) 0.019(4) 0.000(3) 0.008(4) 0.001(3)
C28 0.012(3) 0.015(3) 0.017(3) 0.002(3) 0.001(3) -0.002(3)
C29 0.021(4) 0.011(3) 0.011(4) 0.007(3) 0.005(3) 0.005(3)
C30 0.013(4) 0.013(5) 0.013(6) 0.002(2) 0.006(4) 0.005(3)
C31 0.023(4) 0.014(4) 0.007(4) 0.000(3) 0.001(3) -0.002(3)
C32 0.029(5) 0.022(4) 0.019(4) 0.002(3) 0.003(4) 0.004(4)
C33 0.023(4) 0.015(4) 0.026(4) 0.006(3) 0.008(4) -0.003(3)
C34 0.019(4) 0.015(4) 0.010(5) 0.006(3) -0.002(4) -0.002(3)
C35 0.019(4) 0.006(3) 0.013(4) -0.001(3) 0.002(4) 0.000(3)
C36 0.017(4) 0.012(3) 0.022(5) 0.002(3) 0.001(4) 0.006(3)
C37 0.020(4) 0.026(4) 0.011(3) -0.001(3) 0.001(4) 0.000(4)
C38 0.014(4) 0.019(3) 0.018(4) 0.002(4) -0.001(4) 0.001(3)
C39 0.023(5) 0.028(5) 0.015(5) -0.001(3) -0.002(5) -0.001(3)
C40 0.014(4) 0.011(5) 0.010(6) -0.003(2) 0.004(5) 0.000(3)
C41 0.012(3) 0.017(3) 0.008(3) 0.003(3) -0.002(3) -0.002(3)
C42 0.025(4) 0.024(4) 0.026(4) -0.003(3) -0.007(4) 0.004(4)
C43 0.016(4) 0.019(4) 0.013(3) 0.003(3) -0.001(3) -0.001(3)
C44 0.027(4) 0.009(4) 0.024(4) 0.000(3) 0.003(4) -0.002(3)
Co1 0.0118(4) 0.0101(4) 0.0081(4) 0.0003(4) -0.0001(4) 0.0005(4)
Co2 0.0096(4) 0.0101(4) 0.0086(4) -0.0015(3) -0.0006(4) 0.0020(4)
Co3 0.0099(4) 0.0072(4) 0.0084(4) -0.0005(4) 0.0006(4) 0.0008(3)
Co4 0.0097(4) 0.0082(4) 0.0085(4) -0.0008(4) 0.0006(4) 0.0003(4)
Co5 0.0111(4) 0.0097(4) 0.0086(4) -0.0009(3) -0.0009(4) 0.0010(4)
Co6 0.0109(4) 0.0105(4) 0.0091(4) -0.0002(4) 0.0004(4) 0.0000(3)
N1 0.014(3) 0.011(3) 0.012(4) -0.002(3) 0.001(3) -0.002(3)
N2 0.014(3) 0.011(3) 0.007(3) 0.001(2) 0.001(3) 0.002(2)
N3 0.009(3) 0.009(3) 0.009(2) -0.002(2) 0.001(3) 0.001(2)
N4 0.012(3) 0.009(3) 0.011(2) 0.001(2) 0.000(3) -0.001(3)
N5 0.016(3) 0.014(3) 0.008(3) 0.000(2) 0.000(3) 0.002(2)
N6 0.009(3) 0.013(3) 0.005(3) 0.001(3) 0.000(3) -0.001(3)
O1 0.027(3) 0.007(2) 0.008(2) -0.0029(17) -0.002(2) 0.003(2)
O2 0.026(3) 0.015(2) 0.013(2) -0.0016(19) 0.001(3) -0.005(2)
O3 0.026(3) 0.013(2) 0.023(3) 0.001(2) 0.007(3) -0.003(2)
O4 0.018(3) 0.018(3) 0.023(3) -0.009(2) -0.003(3) 0.003(2)
O5 0.013(2) 0.019(2) 0.014(2) -0.0081(19) -0.004(2) 0.003(2)
O6 0.013(2) 0.009(2) 0.012(3) -0.001(2) -0.001(2) -0.0016(18)
O7 0.022(3) 0.006(2) 0.013(3) 0.0016(19) 0.001(2) -0.0008(19)
O8 0.012(2) 0.007(2) 0.016(3) 0.0015(19) 0.001(2) -0.0021(19)
O9 0.010(2) 0.009(2) 0.010(2) -0.0021(18) 0.000(2) -0.001(2)
O10 0.019(3) 0.007(2) 0.008(2) 0.0011(18) 0.003(2) 0.0023(19)
O11 0.022(3) 0.007(2) 0.011(2) 0.0022(17) -0.002(2) 0.003(2)
O12 0.011(2) 0.009(2) 0.011(2) 0.001(2) 0.005(2) 0.0001(18)
O13 0.018(2) 0.014(2) 0.013(3) -0.0008(19) -0.002(2) 0.002(2)
O14 0.017(3) 0.015(3) 0.020(3) -0.004(2) -0.006(2) 0.003(2)
O15 0.017(2) 0.014(2) 0.013(2) 0.0009(18) 0.004(2) -0.003(2)
O16 0.025(3) 0.011(2) 0.021(3) -0.004(2) 0.009(3) -0.003(2)

loop_
_atom_type_symbol
_atom_type_description
_atom_type_scat_dispersion_real
_atom_type_scat_dispersion_imag
_atom_type_scat_source
C C 0.0033 0.0016 'International Tables Vol C Tables 4.2.6.8 and 6.1.1.4'
H H 0.0000 0.0000 'International Tables Vol C Tables 4.2.6.8 and 6.1.1.4'
Co Co 0.3494 0.9721 'International Tables Vol C Tables 4.2.6.8 and 6.1.1.4'
N N 0.0061 0.0033 'International Tables Vol C Tables 4.2.6.8 and 6.1.1.4'
O O 0.0106 0.0060 'International Tables Vol C Tables 4.2.6.8 and 6.1.1.4'

loop_
_geom_angle_atom_site_label_1
_geom_angle_atom_site_label_2
_geom_angle_atom_site_label_3
_geom_angle
_geom_angle_site_symmetry_1
_geom_angle_site_symmetry_3
_geom_angle_publ_flag
H1A C1 H1B 108.3 . . ?
C2 C1 H1A 109.8 . . ?
C2 C1 H1B 109.8 . . ?
O1 C1 H1A 109.8 . . ?
O1 C1 H1B 109.8 . . ?
O1 C1 C2 109.2(7) . . ?
C1 C2 H2A 109.7 . . ?
C1 C2 H2B 109.7 . . ?
H2A C2 H2B 108.2 . . ?
N1 C2 C1 109.9(7) . . ?
N1 C2 H2A 109.7 . . ?
N1 C2 H2B 109.7 . . ?
H3A C3 H3B 108.9 . . ?
C4 C3 H3A 110.9 . . ?
C4 C3 H3B 110.9 . . ?
N1 C3 H3A 110.9 . . ?
N1 C3 H3B 110.9 . . ?
N1 C3 C4 104.4(8) . . ?
C3 C4 H4A 110.8 . . ?
C3 C4 H4B 110.8 . . ?
C3 C4 C5 104.9(8) . . ?
H4A C4 H4B 108.9 . . ?
C5 C4 H4A 110.8 . . ?
C5 C4 H4B 110.8 . . ?
C4 C5 H5A 110.7 . . ?
C4 C5 H5B 110.7 . . ?
C4 C5 C6 105.4(7) . . ?
H5A C5 H5B 108.8 . . ?
C6 C5 H5A 110.7 . . ?
C6 C5 H5B 110.7 . . ?
C5 C6 H6A 110.7 . . ?
C5 C6 H6B 110.7 . . ?
H6A C6 H6B 108.8 . . ?
N1 C6 C5 105.0(6) . . ?
N1 C6 H6A 110.7 . . ?
N1 C6 H6B 110.7 . . ?
O2 C7 C8 115.1(6) . . ?
O3 C7 C8 119.7(6) . . ?
O3 C7 O2 125.1(7) . . ?
C7 C8 H8A 109.5 . . ?
C7 C8 H8B 109.5 . . ?
C7 C8 H8C 109.5 . . ?
H8A C8 H8B 109.5 . . ?
H8A C8 H8C 109.5 . . ?
H8B C8 H8C 109.5 . . ?
O4 C9 C10 118.6(6) . . ?
O4 C9 O5 125.6(7) . . ?
O5 C9 C10 115.7(6) . . ?
C9 C10 H10A 109.5 . . ?
C9 C10 H10B 109.5 . . ?
C9 C10 H10C 109.5 . . ?
H10A C10 H10B 109.5 . . ?
H10A C10 H10C 109.5 . . ?
H10B C10 H10C 109.5 . . ?
H11A C11 H11B 108.0 . . ?
C12 C11 H11A 109.4 . . ?
C12 C11 H11B 109.4 . . ?
O7 C11 H11A 109.4 . . ?
O7 C11 H11B 109.4 . . ?
O7 C11 C12 111.0(7) . . ?
C11 C12 H12A 109.7 . . ?
C11 C12 H12B 109.7 . . ?
H12A C12 H12B 108.2 . . ?
N2 C12 C11 109.9(7) . . ?
N2 C12 H12A 109.7 . . ?
N2 C12 H12B 109.7 . . ?
H13A C13 H13B 108.5 . . ?
C14 C13 H13A 110.2 . . ?
C14 C13 H13B 110.2 . . ?
N2 C13 H13A 110.2 . . ?
N2 C13 H13B 110.2 . . ?
N2 C13 C14 107.7(7) . . ?
C13 C14 H14A 111.2 . . ?
C13 C14 H14B 111.2 . . ?
C13 C14 C15 102.6(6) . . ?
H14A C14 H14B 109.2 . . ?
C15 C14 H14A 111.2 . . ?
C15 C14 H14B 111.2 . . ?
C14 C15 H15A 110.9 . . ?
C14 C15 H15B 110.9 . . ?
H15A C15 H15B 108.9 . . ?
C16 C15 C14 104.4(6) . . ?
C16 C15 H15A 110.9 . . ?
C16 C15 H15B 110.9 . . ?
C15 C16 H16A 110.5 . . ?
C15 C16 H16B 110.5 . . ?
H16A C16 H16B 108.7 . . ?
N2 C16 C15 106.2(6) . . ?
N2 C16 H16A 110.5 . . ?
N2 C16 H16B 110.5 . . ?
H17A C17 H17B 108.2 . . ?
C18 C17 H17A 109.7 . . ?
C18 C17 H17B 109.7 . . ?
O8 C17 H17A 109.7 . . ?
O8 C17 H17B 109.7 . . ?
O8 C17 C18 109.7(5) . . ?
C17 C18 H18A 109.4 . . ?
C17 C18 H18B 109.4 . . ?
H18A C18 H18B 108.0 . . ?
N3 C18 C17 111.1(6) . . ?
N3 C18 H18A 109.4 . . ?
N3 C18 H18B 109.4 . . ?
H19A C19 H19B 108.7 . . ?
C20 C19 H19A 110.6 . . ?
C20 C19 H19B 110.6 . . ?
N3 C19 H19A 110.6 . . ?
N3 C19 H19B 110.6 . . ?
N3 C19 C20 105.7(6) . . ?
C19 C20 H20A 110.8 . . ?
C19 C20 H20B 110.8 . . ?
C19 C20 C21 104.8(5) . . ?
H20A C20 H20B 108.9 . . ?
C21 C20 H20A 110.8 . . ?
C21 C20 H20B 110.8 . . ?
C20 C21 H21A 110.9 . . ?
C20 C21 H21B 110.9 . . ?
H21A C21 H21B 109.0 . . ?
C22 C21 C20 104.1(6) . . ?
C22 C21 H21A 110.9 . . ?
C22 C21 H21B 110.9 . . ?
C21 C22 H22A 110.9 . . ?
C21 C22 H22B 110.9 . . ?
H22A C22 H22B 108.9 . . ?
N3 C22 C21 104.5(5) . . ?
N3 C22 H22A 110.9 . . ?
N3 C22 H22B 110.9 . . ?
H23A C23 H23B 108.4 . . ?
C24 C23 H23A 110.1 . . ?
C24 C23 H23B 110.1 . . ?
O9 C23 H23A 110.1 . . ?
O9 C23 H23B 110.1 . . ?
O9 C23 C24 108.0(5) . . ?
C23 C24 H24A 109.3 . . ?
C23 C24 H24B 109.3 . . ?
H24A C24 H24B 108.0 . . ?
N4 C24 C23 111.6(6) . . ?
N4 C24 H24A 109.3 . . ?
N4 C24 H24B 109.3 . . ?
H25A C25 H25B 108.8 . . ?
C26 C25 H25A 110.7 . . ?
C26 C25 H25B 110.7 . . ?
N4 C25 H25A 110.7 . . ?
N4 C25 H25B 110.7 . . ?
N4 C25 C26 105.3(6) . . ?
C25 C26 H26A 110.7 . . ?
C25 C26 H26B 110.7 . . ?
C25 C26 C27 105.4(6) . . ?
H26A C26 H26B 108.8 . . ?
C27 C26 H26A 110.7 . . ?
C27 C26 H26B 110.7 . . ?
C26 C27 H27A 111.0 . . ?
C26 C27 H27B 111.0 . . ?
H27A C27 H27B 109.0 . . ?
C28 C27 C26 103.7(6) . . ?
C28 C27 H27A 111.0 . . ?
C28 C27 H27B 111.0 . . ?
C27 C28 H28A 110.9 . . ?
C27 C28 H28B 110.9 . . ?
H28A C28 H28B 108.9 . . ?
N4 C28 C27 104.4(5) . . ?
N4 C28 H28A 110.9 . . ?
N4 C28 H28B 110.9 . . ?
H29A C29 H29B 108.4 . . ?
C30 C29 H29A 110.1 . . ?
C30 C29 H29B 110.1 . . ?
O10 C29 H29A 110.1 . . ?
O10 C29 H29B 110.1 . . ?
O10 C29 C30 108.0(6) . . ?
C29 C30 H30A 109.7 . . ?
C29 C30 H30B 109.7 . . ?
H30A C30 H30B 108.2 . . ?
N5 C30 C29 109.7(7) . . ?
N5 C30 H30A 109.7 . . ?
N5 C30 H30B 109.7 . . ?
H31A C31 H31B 108.8 . . ?
C32 C31 H31A 110.7 . . ?
C32 C31 H31B 110.7 . . ?
N5 C31 H31A 110.7 . . ?
N5 C31 H31B 110.7 . . ?
N5 C31 C32 105.2(6) . . ?
C31 C32 H32A 110.9 . . ?
C31 C32 H32B 110.9 . . ?
H32A C32 H32B 108.9 . . ?
C33 C32 C31 104.4(6) . . ?
C33 C32 H32A 110.9 . . ?
C33 C32 H32B 110.9 . . ?
C32 C33 H33A 110.8 . . ?
C32 C33 H33B 110.8 . . ?
C32 C33 C34 104.8(6) . . ?
H33A C33 H33B 108.9 . . ?
C34 C33 H33A 110.8 . . ?
C34 C33 H33B 110.8 . . ?
C33 C34 H34A 110.7 . . ?
C33 C34 H34B 110.7 . . ?
H34A C34 H34B 108.8 . . ?
N5 C34 C33 105.1(7) . . ?
N5 C34 H34A 110.7 . . ?
N5 C34 H34B 110.7 . . ?
H35A C35 H35B 108.4 . . ?
C36 C35 H35A 110.0 . . ?
C36 C35 H35B 110.0 . . ?
O11 C35 H35A 110.0 . . ?
O11 C35 H35B 110.0 . . ?
O11 C35 C36 108.5(8) . . ?
C35 C36 H36A 109.7 . . ?
C35 C36 H36B 109.7 . . ?
H36A C36 H36B 108.2 . . ?
N6 C36 C35 110.0(7) . . ?
N6 C36 H36A 109.7 . . ?
N6 C36 H36B 109.7 . . ?
H37A C37 H37B 108.7 . . ?
C38 C37 H37A 110.6 . . ?
C38 C37 H37B 110.6 . . ?
N6 C37 H37A 110.6 . . ?
N6 C37 H37B 110.6 . . ?
N6 C37 C38 105.6(6) . . ?
C37 C38 H38A 110.7 . . ?
C37 C38 H38B 110.7 . . ?
C37 C38 C39 105.2(7) . . ?
H38A C38 H38B 108.8 . . ?
C39 C38 H38A 110.7 . . ?
C39 C38 H38B 110.7 . . ?
C38 C39 H39A 110.8 . . ?
C38 C39 H39B 110.8 . . ?
H39A C39 H39B 108.8 . . ?
C40 C39 C38 105.0(9) . . ?
C40 C39 H39A 110.8 . . ?
C40 C39 H39B 110.8 . . ?
C39 C40 H40A 110.8 . . ?
C39 C40 H40B 110.8 . . ?
H40A C40 H40B 108.9 . . ?
N6 C40 C39 104.7(8) . . ?
N6 C40 H40A 110.8 . . ?
N6 C40 H40B 110.8 . . ?
O13 C41 C42 117.1(6) . . ?
O13 C41 O14 126.1(7) . . ?
O14 C41 C42 116.8(6) . . ?
C41 C42 H42A 109.5 . . ?
C41 C42 H42B 109.5 . . ?
C41 C42 H42C 109.5 . . ?
H42A C42 H42B 109.5 . . ?
H42A C42 H42C 109.5 . . ?
H42B C42 H42C 109.5 . . ?
O15 C43 C44 114.4(6) . . ?
O16 C43 C44 119.1(6) . . ?
O16 C43 O15 126.4(7) . . ?
C43 C44 H44A 109.5 . . ?
C43 C44 H44B 109.5 . . ?
C43 C44 H44C 109.5 . . ?
H44A C44 H44B 109.5 . . ?
H44A C44 H44C 109.5 . . ?
H44B C44 H44C 109.5 . . ?
O1 Co1 N1 80.5(2) . . ?
O1 Co1 O2 120.5(2) . . ?
O1 Co1 O4 131.6(2) . . ?
O1 Co1 O6 80.43(19) . . ?
O2 Co1 N1 89.3(2) . . ?
O2 Co1 O4 106.6(2) . . ?
O2 Co1 O6 98.68(19) . . ?
O4 Co1 N1 90.6(2) . . ?
O4 Co1 O6 103.67(18) . . ?
O6 Co1 N1 160.8(2) . . ?
O5 Co2 N2 90.9(2) . . ?
O5 Co2 O8 103.96(19) . . ?
O6 Co2 N2 100.6(2) . . ?
O6 Co2 O5 112.0(2) . . ?
O6 Co2 O8 81.84(19) . . ?
O7 Co2 N2 83.7(2) . . ?
O7 Co2 O5 112.3(2) . . ?
O7 Co2 O6 135.3(2) . . ?
O7 Co2 O8 82.80(19) . . ?
O8 Co2 N2 162.89(19) . . ?
O1 Co3 N4 107.9(2) . . ?
O1 Co3 O6 77.23(18) . . ?
O1 Co3 O8 98.08(19) . . ?
O1 Co3 O9 172.0(2) . . ?
O1 Co3 O10 96.98(17) . . ?
O6 Co3 N4 94.1(2) . . ?
O8 Co3 N4 150.38(19) . . ?
O8 Co3 O6 77.68(17) . . ?
O9 Co3 N4 80.0(2) . . ?
O9 Co3 O6 104.33(17) . . ?
O9 Co3 O8 74.76(17) . . ?
O10 Co3 N4 87.8(2) . . ?
O10 Co3 O6 174.21(18) . . ?
O10 Co3 O8 103.15(19) . . ?
O10 Co3 O9 81.36(18) . . ?
O7 Co4 N3 88.6(2) . . ?
O7 Co4 O8 81.58(18) . . ?
O7 Co4 O9 102.82(19) . . ?
O7 Co4 O12 173.43(18) . . ?
O8 Co4 N3 80.5(2) . . ?
O8 Co4 O9 74.56(17) . . ?
O8 Co4 O12 104.78(17) . . ?
O9 Co4 N3 150.49(18) . . ?
O9 Co4 O12 77.71(17) . . ?
O11 Co4 N3 107.3(2) . . ?
O11 Co4 O7 96.32(17) . . ?
O11 Co4 O8 171.9(2) . . ?
O11 Co4 O9 98.44(18) . . ?
O11 Co4 O12 77.15(18) . . ?
O12 Co4 N3 94.0(2) . . ?
O9 Co5 N5 162.19(19) . . ?
O10 Co5 N5 83.0(2) . . ?
O10 Co5 O9 82.92(18) . . ?
O10 Co5 O12 134.2(2) . . ?
O10 Co5 O13 113.4(2) . . ?
O12 Co5 N5 99.9(2) . . ?
O12 Co5 O9 82.47(19) . . ?
O12 Co5 O13 112.1(2) . . ?
O13 Co5 N5 91.4(2) . . ?
O13 Co5 O9 104.12(18) . . ?
O11 Co6 N6 80.9(2) . . ?
O11 Co6 O12 80.35(19) . . ?
O11 Co6 O14 133.2(2) . . ?
O11 Co6 O15 117.3(2) . . ?
O12 Co6 N6 161.3(2) . . ?
O14 Co6 N6 90.2(2) . . ?
O14 Co6 O12 103.45(19) . . ?
O15 Co6 N6 89.5(2) . . ?
O15 Co6 O12 98.14(18) . . ?
O15 Co6 O14 108.3(2) . . ?
C2 N1 C3 111.8(6) . . ?
C2 N1 C6 112.6(6) . . ?
C2 N1 Co1 97.6(5) . . ?
C3 N1 Co1 117.5(5) . . ?
C6 N1 C3 103.2(6) . . ?
C6 N1 Co1 114.5(5) . . ?
C12 N2 Co2 100.0(4) . . ?
C13 N2 C12 110.9(6) . . ?
C13 N2 C16 99.4(7) . . ?
C13 N2 Co2 117.6(5) . . ?
C16 N2 C12 111.6(7) . . ?
C16 N2 Co2 117.6(4) . . ?
C18 N3 C19 110.0(6) . . ?
C18 N3 Co4 103.2(4) . . ?
C19 N3 Co4 112.4(4) . . ?
C22 N3 C18 113.5(6) . . ?
C22 N3 C19 102.7(5) . . ?
C22 N3 Co4 115.2(5) . . ?
C24 N4 C25 110.5(6) . . ?
C24 N4 C28 112.6(5) . . ?
C24 N4 Co3 104.3(4) . . ?
C25 N4 C28 101.6(5) . . ?
C25 N4 Co3 113.2(4) . . ?
C28 N4 Co3 115.0(5) . . ?
C30 N5 C31 111.0(7) . . ?
C30 N5 C34 110.8(6) . . ?
C30 N5 Co5 99.8(4) . . ?
C31 N5 C34 102.3(6) . . ?
C31 N5 Co5 116.2(4) . . ?
C34 N5 Co5 117.0(4) . . ?
C36 N6 Co6 96.3(5) . . ?
C37 N6 C36 112.7(6) . . ?
C37 N6 Co6 112.9(5) . . ?
C40 N6 C36 112.0(7) . . ?
C40 N6 C37 104.6(6) . . ?
C40 N6 Co6 118.5(4) . . ?
C1 O1 Co1 117.9(6) . . ?
C1 O1 Co3 136.7(6) . . ?
Co1 O1 Co3 105.4(2) . . ?
C7 O2 Co1 128.2(4) . . ?
C9 O4 Co1 136.6(5) . . ?
C9 O5 Co2 128.1(5) . . ?
Co1 O6 Co3 94.67(18) . . ?
Co1 O6 H6 103(4) . . ?
Co2 O6 Co1 109.1(2) . . ?
Co2 O6 Co3 100.8(2) . . ?
Co2 O6 H6 121(3) . . ?
Co3 O6 H6 124(4) . . ?
C11 O7 Co2 114.7(5) . . ?
C11 O7 Co4 135.7(5) . . ?
Co2 O7 Co4 101.5(2) . . ?
C17 O8 Co2 119.6(4) . . ?
C17 O8 Co3 130.2(4) . . ?
C17 O8 Co4 109.5(4) . . ?
Co3 O8 Co2 93.51(18) . . ?
Co4 O8 Co2 91.00(16) . . ?
Co4 O8 Co3 105.7(2) . . ?
C23 O9 Co3 109.7(4) . . ?
C23 O9 Co4 129.7(4) . . ?
C23 O9 Co5 120.5(4) . . ?
Co3 O9 Co4 105.0(2) . . ?
Co3 O9 Co5 91.38(16) . . ?
Co4 O9 Co5 93.33(18) . . ?
C29 O10 Co3 134.5(5) . . ?
C29 O10 Co5 116.0(4) . . ?
Co5 O10 Co3 101.3(2) . . ?
C35 O11 Co4 136.4(6) . . ?
C35 O11 Co6 117.7(6) . . ?
Co6 O11 Co4 105.9(2) . . ?
Co4 O12 H12 133(3) . . ?
Co5 O12 Co4 100.6(2) . . ?
Co5 O12 Co6 109.5(2) . . ?
Co5 O12 H12 122(4) . . ?
Co6 O12 Co4 94.54(18) . . ?
Co6 O12 H12 91(4) . . ?
C41 O13 Co5 127.7(5) . . ?
C41 O14 Co6 136.1(5) . . ?
C43 O15 Co6 126.7(4) . . ?

loop_
_geom_bond_atom_site_label_1
_geom_bond_atom_site_label_2
_geom_bond_distance
_geom_bond_site_symmetry_2
_geom_bond_publ_flag
C1 H1A 0.9900 . ?
C1 H1B 0.9900 . ?
C1 C2 1.524(14) . ?
C1 O1 1.393(8) . ?
C2 H2A 0.9900 . ?
C2 H2B 0.9900 . ?
C2 N1 1.460(11) . ?
C3 H3A 0.9900 . ?
C3 H3B 0.9900 . ?
C3 C4 1.516(13) . ?
C3 N1 1.496(13) . ?
C4 H4A 0.9900 . ?
C4 H4B 0.9900 . ?
C4 C5 1.535(13) . ?
C5 H5A 0.9900 . ?
C5 H5B 0.9900 . ?
C5 C6 1.545(11) . ?
C6 H6A 0.9900 . ?
C6 H6B 0.9900 . ?
C6 N1 1.491(9) . ?
C7 C8 1.500(10) . ?
C7 O2 1.279(8) . ?
C7 O3 1.256(8) . ?
C8 H8A 0.9800 . ?
C8 H8B 0.9800 . ?
C8 H8C 0.9800 . ?
C9 C10 1.502(10) . ?
C9 O4 1.242(8) . ?
C9 O5 1.267(8) . ?
C10 H10A 0.9800 . ?
C10 H10B 0.9800 . ?
C10 H10C 0.9800 . ?
C11 H11A 0.9900 . ?
C11 H11B 0.9900 . ?
C11 C12 1.501(14) . ?
C11 O7 1.403(9) . ?
C12 H12A 0.9900 . ?
C12 H12B 0.9900 . ?
C12 N2 1.490(10) . ?
C13 H13A 0.9900 . ?
C13 H13B 0.9900 . ?
C13 C14 1.533(11) . ?
C13 N2 1.487(9) . ?
C14 H14A 0.9900 . ?
C14 H14B 0.9900 . ?
C14 C15 1.556(11) . ?
C15 H15A 0.9900 . ?
C15 H15B 0.9900 . ?
C15 C16 1.512(11) . ?
C16 H16A 0.9900 . ?
C16 H16B 0.9900 . ?
C16 N2 1.489(9) . ?
C17 H17A 0.9900 . ?
C17 H17B 0.9900 . ?
C17 C18 1.510(9) . ?
C17 O8 1.409(8) . ?
C18 H18A 0.9900 . ?
C18 H18B 0.9900 . ?
C18 N3 1.492(9) . ?
C19 H19A 0.9900 . ?
C19 H19B 0.9900 . ?
C19 C20 1.513(11) . ?
C19 N3 1.493(8) . ?
C20 H20A 0.9900 . ?
C20 H20B 0.9900 . ?
C20 C21 1.548(10) . ?
C21 H21A 0.9900 . ?
C21 H21B 0.9900 . ?
C21 C22 1.514(10) . ?
C22 H22A 0.9900 . ?
C22 H22B 0.9900 . ?
C22 N3 1.470(9) . ?
C23 H23A 0.9900 . ?
C23 H23B 0.9900 . ?
C23 C24 1.525(10) . ?
C23 O9 1.417(8) . ?
C24 H24A 0.9900 . ?
C24 H24B 0.9900 . ?
C24 N4 1.472(9) . ?
C25 H25A 0.9900 . ?
C25 H25B 0.9900 . ?
C25 C26 1.527(11) . ?
C25 N4 1.490(8) . ?
C26 H26A 0.9900 . ?
C26 H26B 0.9900 . ?
C26 C27 1.538(11) . ?
C27 H27A 0.9900 . ?
C27 H27B 0.9900 . ?
C27 C28 1.516(9) . ?
C28 H28A 0.9900 . ?
C28 H28B 0.9900 . ?
C28 N4 1.491(9) . ?
C29 H29A 0.9900 . ?
C29 H29B 0.9900 . ?
C29 C30 1.539(13) . ?
C29 O10 1.414(8) . ?
C30 H30A 0.9900 . ?
C30 H30B 0.9900 . ?
C30 N5 1.474(10) . ?
C31 H31A 0.9900 . ?
C31 H31B 0.9900 . ?
C31 C32 1.548(11) . ?
C31 N5 1.484(9) . ?
C32 H32A 0.9900 . ?
C32 H32B 0.9900 . ?
C32 C33 1.529(12) . ?
C33 H33A 0.9900 . ?
C33 H33B 0.9900 . ?
C33 C34 1.564(10) . ?
C34 H34A 0.9900 . ?
C34 H34B 0.9900 . ?
C34 N5 1.488(10) . ?
C35 H35A 0.9900 . ?
C35 H35B 0.9900 . ?
C35 C36 1.526(15) . ?
C35 O11 1.416(8) . ?
C36 H36A 0.9900 . ?
C36 H36B 0.9900 . ?
C36 N6 1.481(11) . ?
C37 H37A 0.9900 . ?
C37 H37B 0.9900 . ?
C37 C38 1.521(11) . ?
C37 N6 1.473(9) . ?
C38 H38A 0.9900 . ?
C38 H38B 0.9900 . ?
C38 C39 1.534(13) . ?
C39 H39A 0.9900 . ?
C39 H39B 0.9900 . ?
C39 C40 1.531(14) . ?
C40 H40A 0.9900 . ?
C40 H40B 0.9900 . ?
C40 N6 1.470(13) . ?
C41 C42 1.508(10) . ?
C41 O13 1.259(8) . ?
C41 O14 1.272(9) . ?
C42 H42A 0.9800 . ?
C42 H42B 0.9800 . ?
C42 H42C 0.9800 . ?
C43 C44 1.511(10) . ?
C43 O15 1.293(8) . ?
C43 O16 1.224(8) . ?
C44 H44A 0.9800 . ?
C44 H44B 0.9800 . ?
C44 H44C 0.9800 . ?
Co1 N1 2.271(7) . ?
Co1 O1 1.937(5) . ?
Co1 O2 1.987(5) . ?
Co1 O4 2.007(5) . ?
Co1 O6 2.129(5) . ?
Co2 N2 2.204(5) . ?
Co2 O5 2.009(5) . ?
Co2 O6 1.936(5) . ?
Co2 O7 1.925(5) . ?
Co2 O8 2.195(5) . ?
Co3 N4 2.277(6) . ?
Co3 O1 2.039(5) . ?
Co3 O6 2.171(5) . ?
Co3 O8 2.154(5) . ?
Co3 O9 2.131(4) . ?
Co3 O10 2.064(5) . ?
Co4 N3 2.289(6) . ?
Co4 O7 2.055(5) . ?
Co4 O8 2.127(5) . ?
Co4 O9 2.168(5) . ?
Co4 O11 2.024(5) . ?
Co4 O12 2.177(5) . ?
Co5 N5 2.217(6) . ?
Co5 O9 2.189(5) . ?
Co5 O10 1.932(5) . ?
Co5 O12 1.936(4) . ?
Co5 O13 2.014(5) . ?
Co6 N6 2.282(7) . ?
Co6 O11 1.935(5) . ?
Co6 O12 2.124(5) . ?
Co6 O14 2.000(5) . ?
Co6 O15 1.988(5) . ?
O6 H6 0.9799(14) . ?
O12 H12 0.9799(14) . ?

loop_
_geom_torsion_atom_site_label_1
_geom_torsion_atom_site_label_2
_geom_torsion_atom_site_label_3
_geom_torsion_atom_site_label_4
_geom_torsion
_geom_torsion_site_symmetry_1
_geom_torsion_site_symmetry_2
_geom_torsion_site_symmetry_3
_geom_torsion_site_symmetry_4
_geom_torsion_publ_flag
C1 C2 N1 C3 -174.4(6) . . . . ?
C1 C2 N1 C6 70.0(8) . . . . ?
C1 C2 N1 Co1 -50.6(6) . . . . ?
C2 C1 O1 Co1 -18.1(8) . . . . ?
C2 C1 O1 Co3 164.8(5) . . . . ?
C3 C4 C5 C6 -7.5(8) . . . . ?
C4 C3 N1 C2 -163.2(6) . . . . ?
C4 C3 N1 C6 -42.0(7) . . . . ?
C4 C3 N1 Co1 85.1(6) . . . . ?
C4 C5 C6 N1 -17.9(8) . . . . ?
C5 C6 N1 C2 157.5(7) . . . . ?
C5 C6 N1 C3 36.8(8) . . . . ?
C5 C6 N1 Co1 -92.2(6) . . . . ?
C8 C7 O2 Co1 -176.0(5) . . . . ?
C10 C9 O4 Co1 -164.5(5) . . . . ?
C10 C9 O5 Co2 173.6(5) . . . . ?
C11 C12 N2 C13 81.5(8) . . . . ?
C11 C12 N2 C16 -168.6(7) . . . . ?
C11 C12 N2 Co2 -43.3(7) . . . . ?
C12 C11 O7 Co2 -27.8(9) . . . . ?
C12 C11 O7 Co4 -169.5(5) . . . . ?
C13 C14 C15 C16 4.0(8) . . . . ?
C14 C13 N2 C12 76.5(9) . . . . ?
C14 C13 N2 C16 -41.1(8) . . . . ?
C14 C13 N2 Co2 -169.3(5) . . . . ?
C14 C15 C16 N2 -30.0(8) . . . . ?
C15 C16 N2 C12 -73.5(8) . . . . ?
C15 C16 N2 C13 43.5(7) . . . . ?
C15 C16 N2 Co2 171.7(5) . . . . ?
C17 C18 N3 C19 -157.4(6) . . . . ?
C17 C18 N3 C22 88.2(7) . . . . ?
C17 C18 N3 Co4 -37.2(6) . . . . ?
C18 C17 O8 Co2 56.2(7) . . . . ?
C18 C17 O8 Co3 -179.0(4) . . . . ?
C18 C17 O8 Co4 -46.7(7) . . . . ?
C19 C20 C21 C22 8.0(8) . . . . ?
C20 C19 N3 C18 -159.0(6) . . . . ?
C20 C19 N3 C22 -37.9(7) . . . . ?
C20 C19 N3 Co4 86.6(6) . . . . ?
C20 C21 C22 N3 -31.6(7) . . . . ?
C21 C22 N3 C18 161.8(6) . . . . ?
C21 C22 N3 C19 43.1(7) . . . . ?
C21 C22 N3 Co4 -79.5(6) . . . . ?
C23 C24 N4 C25 158.4(6) . . . . ?
C23 C24 N4 C28 -88.7(7) . . . . ?
C23 C24 N4 Co3 36.6(6) . . . . ?
C24 C23 O9 Co3 47.7(7) . . . . ?
C24 C23 O9 Co4 178.6(4) . . . . ?
C24 C23 O9 Co5 -56.2(7) . . . . ?
C25 C26 C27 C28 -8.2(8) . . . . ?
C26 C25 N4 C24 158.7(6) . . . . ?
C26 C25 N4 C28 39.0(7) . . . . ?
C26 C25 N4 Co3 -84.8(6) . . . . ?
C26 C27 C28 N4 32.6(7) . . . . ?
C27 C28 N4 C24 -162.9(6) . . . . ?
C27 C28 N4 C25 -44.7(7) . . . . ?
C27 C28 N4 Co3 77.9(6) . . . . ?
C29 C30 N5 C31 169.6(6) . . . . ?
C29 C30 N5 C34 -77.5(8) . . . . ?
C29 C30 N5 Co5 46.5(6) . . . . ?
C30 C29 O10 Co3 170.6(5) . . . . ?
C30 C29 O10 Co5 28.9(8) . . . . ?
C31 C32 C33 C34 -3.5(8) . . . . ?
C32 C31 N5 C30 75.8(7) . . . . ?
C32 C31 N5 C34 -42.4(7) . . . . ?
C32 C31 N5 Co5 -171.1(5) . . . . ?
C32 C33 C34 N5 -22.2(8) . . . . ?
C33 C34 N5 C30 -78.5(8) . . . . ?
C33 C34 N5 C31 39.8(7) . . . . ?
C33 C34 N5 Co5 168.0(5) . . . . ?
C35 C36 N6 C37 -65.9(8) . . . . ?
C35 C36 N6 C40 176.4(6) . . . . ?
C35 C36 N6 Co6 52.1(6) . . . . ?
C36 C35 O11 Co4 -164.2(5) . . . . ?
C36 C35 O11 Co6 17.6(8) . . . . ?
C37 C38 C39 C40 2.7(8) . . . . ?
C38 C37 N6 C36 -158.9(7) . . . . ?
C38 C37 N6 C40 -36.9(8) . . . . ?
C38 C37 N6 Co6 93.3(6) . . . . ?
C38 C39 C40 N6 -25.0(7) . . . . ?
C39 C40 N6 C36 160.9(6) . . . . ?
C39 C40 N6 C37 38.4(7) . . . . ?
C39 C40 N6 Co6 -88.3(6) . . . . ?
C42 C41 O13 Co5 -169.5(5) . . . . ?
C42 C41 O14 Co6 165.2(5) . . . . ?
C44 C43 O15 Co6 -177.2(5) . . . . ?
N1 C3 C4 C5 30.3(8) . . . . ?
N2 C13 C14 C15 23.3(8) . . . . ?
N3 C19 C20 C21 17.9(8) . . . . ?
N4 C25 C26 C27 -19.0(8) . . . . ?
N5 C31 C32 C33 28.3(8) . . . . ?
N6 C37 C38 C39 20.5(8) . . . . ?
O1 C1 C2 N1 50.2(8) . . . . ?
O3 C7 O2 Co1 1.7(10) . . . . ?
O4 C9 O5 Co2 -5.3(10) . . . . ?
O5 C9 O4 Co1 14.4(12) . . . . ?
O7 C11 C12 N2 50.2(10) . . . . ?
O8 C17 C18 N3 58.8(8) . . . . ?
O9 C23 C24 N4 -58.6(8) . . . . ?
O10 C29 C30 N5 -52.9(8) . . . . ?
O11 C35 C36 N6 -51.2(9) . . . . ?
O13 C41 O14 Co6 -13.1(12) . . . . ?
O14 C41 O13 Co5 8.8(10) . . . . ?
O16 C43 O15 Co6 7.1(11) . . . . ?

loop_
_twin_individual_id
_twin_individual_mass_fraction_refined
1 0.73(2)
2 0.27(2)
